data_7227678
loop_
_publ_author_name
'Saeed, Aamer'
'Fl\"orke, Ulrich'
'Fantoni, Adolfo'
'Khurshid, Asma'
'P\'erez, Hiram'
'Erben, Mauricio F.'

_publ_section_title
;
 Close insight into the nature of intermolecular interactions in
 dihydropyrimidine-2(1H)-thione derivatives
;
_journal_issue 11
_journal_name_full CrystEngComm
_journal_page_first 1495
_journal_paper_doi 10.1039/C6CE02619B
_journal_volume 19
_journal_year 2017
_chemical_formula_sum 'C15 H20 N2 S'
_chemical_formula_weight 260.39
_chemical_name_systematic
; 
 ? 
;
_space_group_IT_number 14
_symmetry_cell_setting monoclinic
_symmetry_space_group_name_Hall '-P 2yn'
_symmetry_space_group_name_H-M 'P 1 21/n 1'
_atom_sites_solution_hydrogens difmap
_atom_sites_solution_primary direct
_atom_sites_solution_secondary difmap
_audit_creation_method SHELXL-97
_audit_update_record
;
2016-09-13 deposited with the CCDC.
2017-02-13 downloaded from the CCDC.
;
_cell_angle_alpha 90.00
_cell_angle_beta 113.166(6)
_cell_angle_gamma 90.00
_cell_formula_units_Z 4
_cell_length_a 12.228(3)
_cell_length_b 8.896(2)
_cell_length_c 14.798(4)
_cell_measurement_reflns_used 789
_cell_measurement_temperature 130(2)
_cell_measurement_theta_max 18.65
_cell_measurement_theta_min 2.73
_cell_volume 1479.9(6)
_computing_cell_refinement 'SAINT (Bruker, 2002)'
_computing_data_collection 'SMART (Bruker, 2002)'
_computing_data_reduction SAINT
_computing_molecular_graphics SHELXTL
_computing_publication_material 'SHELXTL and local programs'
_computing_structure_refinement SHELXTL
_computing_structure_solution 'SHELXTL (Sheldrick, 2008)'
_diffrn_ambient_temperature 130(2)
_diffrn_measured_fraction_theta_full 0.998
_diffrn_measured_fraction_theta_max 0.998
_diffrn_measurement_device_type 'Bruker AXS SMART APEX'
_diffrn_measurement_method '\f and \w scans'
_diffrn_radiation_monochromator graphite
_diffrn_radiation_source 'sealed tube'
_diffrn_radiation_type MoK\a
_diffrn_radiation_wavelength 0.71073
_diffrn_reflns_av_R_equivalents 0.0998
_diffrn_reflns_av_sigmaI/netI 0.1608
_diffrn_reflns_limit_h_max 16
_diffrn_reflns_limit_h_min -15
_diffrn_reflns_limit_k_max 11
_diffrn_reflns_limit_k_min -11
_diffrn_reflns_limit_l_max 18
_diffrn_reflns_limit_l_min -19
_diffrn_reflns_number 13456
_diffrn_reflns_theta_full 27.88
_diffrn_reflns_theta_max 27.88
_diffrn_reflns_theta_min 1.84
_exptl_absorpt_coefficient_mu 0.204
_exptl_absorpt_correction_T_max 0.9939
_exptl_absorpt_correction_T_min 0.9264
_exptl_absorpt_correction_type multi-scan
_exptl_absorpt_process_details '(SADABS; Sheldrick, 2004)'
_exptl_crystal_colour colourless
_exptl_crystal_density_diffrn 1.169
_exptl_crystal_density_method 'not measured'
_exptl_crystal_description prism
_exptl_crystal_F_000 560
_exptl_crystal_size_max 0.38
_exptl_crystal_size_mid 0.06
_exptl_crystal_size_min 0.03
_refine_diff_density_max 0.376
_refine_diff_density_min -0.327
_refine_diff_density_rms 0.049
_refine_ls_extinction_method none
_refine_ls_goodness_of_fit_ref 0.765
_refine_ls_hydrogen_treatment constr
_refine_ls_matrix_type full
_refine_ls_number_parameters 168
_refine_ls_number_reflns 3524
_refine_ls_number_restraints 0
_refine_ls_restrained_S_all 0.765
_refine_ls_R_factor_all 0.1389
_refine_ls_R_factor_gt 0.0544
_refine_ls_shift/su_max 0.000
_refine_ls_shift/su_mean 0.000
_refine_ls_structure_factor_coef Fsqd
_refine_ls_weighting_details 'calc w=1/[\s^2^(Fo^2^)+(0.0284P)^2^] where P=(Fo^2^+2Fc^2^)/3'
_refine_ls_weighting_scheme calc
_refine_ls_wR_factor_gt 0.0865
_refine_ls_wR_factor_ref 0.1042
_reflns_number_gt 1481
_reflns_number_total 3524
_reflns_threshold_expression >2sigma(I)
_cod_data_source_file c6ce02619b2.cif
_cod_data_source_block s2408
_cod_depositor_comments
;
The following automatic conversions were performed:

'_symmetry_cell_setting' value 'Monoclinic' changed to 'monoclinic'
according to
/usr/data/users/saulius/crontab/automatic-downloads/rss-feeds/RSC/lib/dictionaries/cif_core.dic
dictionary named 'cif_core.dic' version 2.4.2 from 2011-04-26.

Automatic conversion script
Id: cif_fix_values 4268 2015-11-12 08:31:59Z antanas 

 Adding full bibliography for 7227677--7227680.cif.
;
_cod_original_cell_volume 1480.1(6)
_cod_original_sg_symbol_H-M P2(1)/n
_cod_database_code 7227678

loop_
_symmetry_equiv_pos_as_xyz
'x, y, z'
'-x+1/2, y+1/2, -z+1/2'
'-x, -y, -z'
'x-1/2, -y-1/2, z-1/2'

loop_
_atom_site_label
_atom_site_type_symbol
_atom_site_fract_x
_atom_site_fract_y
_atom_site_fract_z
_atom_site_U_iso_or_equiv
_atom_site_adp_type
_atom_site_occupancy
_atom_site_symmetry_multiplicity
_atom_site_calc_flag
_atom_site_refinement_flags
S1 S 0.61475(7) 0.80615(9) 1.02030(5) 0.0437(2) Uani 1 1 d .
N1 N 0.45479(19) 0.9200(3) 0.85716(14) 0.0362(6) Uani 1 1 d .
H1A H 0.4369 0.9776 0.8977 0.043 Uiso 1 1 calc R
N2 N 0.54385(17) 0.7020(2) 0.83747(13) 0.0291(5) Uani 1 1 d .
C1 C 0.5326(2) 0.8110(3) 0.89809(17) 0.0297(6) Uani 1 1 d .
C2 C 0.3952(2) 0.9556(3) 0.75240(18) 0.0298(7) Uani 1 1 d .
C3 C 0.4599(3) 1.0890(4) 0.7318(2) 0.0692(11) Uani 1 1 d .
H3A H 0.4500 1.1772 0.7675 0.104 Uiso 1 1 calc R
H3B H 0.4265 1.1102 0.6611 0.104 Uiso 1 1 calc R
H3C H 0.5446 1.0654 0.7535 0.104 Uiso 1 1 calc R
C4 C 0.2669(3) 0.9942(4) 0.7295(2) 0.0656(11) Uani 1 1 d .
H4A H 0.2278 0.9086 0.7461 0.098 Uiso 1 1 calc R
H4B H 0.2263 1.0169 0.6593 0.098 Uiso 1 1 calc R
H4C H 0.2631 1.0820 0.7681 0.098 Uiso 1 1 calc R
C5 C 0.4041(2) 0.8220(3) 0.69483(18) 0.0369(7) Uani 1 1 d .
H5A H 0.3583 0.8213 0.6260 0.044 Uiso 1 1 calc R
C6 C 0.4722(2) 0.7045(3) 0.73425(17) 0.0302(7) Uani 1 1 d .
C7 C 0.4753(2) 0.5671(3) 0.67784(18) 0.0446(8) Uani 1 1 d .
H7A H 0.4216 0.5801 0.6088 0.067 Uiso 1 1 calc R
H7B H 0.4497 0.4802 0.7053 0.067 Uiso 1 1 calc R
H7C H 0.5565 0.5506 0.6823 0.067 Uiso 1 1 calc R
C8 C 0.6282(2) 0.5816(3) 0.87757(17) 0.0310(7) Uani 1 1 d .
C9 C 0.5928(3) 0.4532(3) 0.91169(18) 0.0376(8) Uani 1 1 d .
H9A H 0.5157 0.4472 0.9126 0.045 Uiso 1 1 calc R
C10 C 0.6717(3) 0.3329(3) 0.94476(19) 0.0485(9) Uani 1 1 d .
H10A H 0.6482 0.2445 0.9684 0.058 Uiso 1 1 calc R
C11 C 0.7838(3) 0.3418(4) 0.9433(2) 0.0480(9) Uani 1 1 d .
C12 C 0.8170(3) 0.4721(4) 0.91020(19) 0.0467(9) Uani 1 1 d .
H12A H 0.8945 0.4782 0.9101 0.056 Uiso 1 1 calc R
C13 C 0.7411(2) 0.5949(3) 0.87691(18) 0.0345(7) Uani 1 1 d .
C14 C 0.7789(2) 0.7369(3) 0.8420(2) 0.0523(9) Uani 1 1 d .
H14A H 0.8605 0.7255 0.8463 0.078 Uiso 1 1 calc R
H14B H 0.7752 0.8213 0.8832 0.078 Uiso 1 1 calc R
H14C H 0.7255 0.7563 0.7736 0.078 Uiso 1 1 calc R
C15 C 0.8670(3) 0.2072(4) 0.9765(2) 0.0771(12) Uani 1 1 d .
H15A H 0.8341 0.1236 0.9306 0.116 Uiso 1 1 calc R
H15B H 0.8752 0.1766 1.0425 0.116 Uiso 1 1 calc R
H15C H 0.9452 0.2346 0.9778 0.116 Uiso 1 1 calc R

loop_
_atom_site_aniso_label
_atom_site_aniso_U_11
_atom_site_aniso_U_22
_atom_site_aniso_U_33
_atom_site_aniso_U_23
_atom_site_aniso_U_13
_atom_site_aniso_U_12
S1 0.0544(5) 0.0456(5) 0.0219(3) -0.0030(4) 0.0050(3) 0.0232(4)
N1 0.0457(15) 0.0413(16) 0.0209(12) -0.0026(11) 0.0123(11) 0.0179(13)
N2 0.0331(13) 0.0304(14) 0.0215(11) -0.0046(11) 0.0082(10) 0.0083(11)
C1 0.0269(15) 0.0314(17) 0.0292(14) -0.0033(14) 0.0091(12) 0.0055(14)
C2 0.0319(16) 0.0272(17) 0.0241(15) 0.0003(13) 0.0043(13) 0.0013(13)
C3 0.118(3) 0.047(2) 0.042(2) -0.0016(17) 0.031(2) -0.025(2)
C4 0.046(2) 0.090(3) 0.046(2) -0.0253(19) 0.0021(17) 0.024(2)
C5 0.0383(17) 0.046(2) 0.0224(14) -0.0063(14) 0.0072(13) 0.0061(16)
C6 0.0291(15) 0.0358(18) 0.0245(14) -0.0084(14) 0.0093(12) -0.0003(14)
C7 0.0496(19) 0.051(2) 0.0303(16) -0.0095(15) 0.0131(15) -0.0008(17)
C8 0.0353(17) 0.0314(18) 0.0244(15) -0.0040(13) 0.0096(13) 0.0099(14)
C9 0.0451(19) 0.039(2) 0.0281(15) -0.0047(14) 0.0135(14) 0.0009(16)
C10 0.078(2) 0.032(2) 0.0294(16) -0.0031(14) 0.0136(17) 0.0058(18)
C11 0.064(2) 0.042(2) 0.0277(16) -0.0077(15) 0.0067(16) 0.0259(19)
C12 0.046(2) 0.055(2) 0.0376(18) -0.0071(16) 0.0143(16) 0.0159(18)
C13 0.0366(18) 0.0362(19) 0.0307(16) -0.0054(14) 0.0133(14) 0.0096(15)
C14 0.043(2) 0.054(2) 0.064(2) 0.0001(18) 0.0258(17) 0.0037(16)
C15 0.105(3) 0.059(2) 0.052(2) 0.001(2) 0.015(2) 0.047(2)

loop_
_atom_type_symbol
_atom_type_description
_atom_type_scat_dispersion_real
_atom_type_scat_dispersion_imag
_atom_type_scat_source
C C 0.0033 0.0016 'International Tables Vol C Tables 4.2.6.8 and 6.1.1.4'
H H 0.0000 0.0000 'International Tables Vol C Tables 4.2.6.8 and 6.1.1.4'
N N 0.0061 0.0033 'International Tables Vol C Tables 4.2.6.8 and 6.1.1.4'
S S 0.1246 0.1234 'International Tables Vol C Tables 4.2.6.8 and 6.1.1.4'

loop_
_geom_angle_atom_site_label_1
_geom_angle_atom_site_label_2
_geom_angle_atom_site_label_3
_geom_angle
C1 N1 C2 127.6(2)
C1 N2 C6 120.9(2)
C1 N2 C8 119.9(2)
C6 N2 C8 119.3(2)
N1 C1 N2 117.3(2)
N1 C1 S1 121.7(2)
N2 C1 S1 121.0(2)
N1 C2 C5 108.3(2)
N1 C2 C4 109.1(2)
C5 C2 C4 110.9(2)
N1 C2 C3 107.4(2)
C5 C2 C3 110.3(2)
C4 C2 C3 110.7(3)
C6 C5 C2 123.6(2)
C5 C6 N2 119.9(2)
C5 C6 C7 123.5(2)
N2 C6 C7 116.5(2)
C9 C8 C13 121.7(3)
C9 C8 N2 119.2(3)
C13 C8 N2 119.0(3)
C8 C9 C10 119.3(3)
C11 C10 C9 120.3(3)
C12 C11 C10 119.0(3)
C12 C11 C15 121.5(3)
C10 C11 C15 119.4(3)
C11 C12 C13 122.4(3)
C8 C13 C12 117.2(3)
C8 C13 C14 120.9(3)
C12 C13 C14 121.9(3)

loop_
_geom_bond_atom_site_label_1
_geom_bond_atom_site_label_2
_geom_bond_distance
S1 C1 1.689(2)
N1 C1 1.326(3)
N1 C2 1.465(3)
N2 C1 1.364(3)
N2 C6 1.431(3)
N2 C8 1.443(3)
C2 C5 1.491(3)
C2 C4 1.509(3)
C2 C3 1.521(4)
C5 C6 1.321(3)
C6 C7 1.489(3)
C8 C9 1.385(4)
C8 C13 1.390(3)
C9 C10 1.394(4)
C10 C11 1.383(4)
C11 C12 1.380(4)
C11 C15 1.522(4)
C12 C13 1.392(4)
C13 C14 1.505(4)

loop_
_geom_torsion_atom_site_label_1
_geom_torsion_atom_site_label_2
_geom_torsion_atom_site_label_3
_geom_torsion_atom_site_label_4
_geom_torsion
C2 N1 C1 N2 -13.1(4)
C2 N1 C1 S1 167.0(2)
C6 N2 C1 N1 -1.3(4)
C8 N2 C1 N1 179.2(2)
C6 N2 C1 S1 178.60(19)
C8 N2 C1 S1 -0.9(3)
C1 N1 C2 C5 18.2(4)
C1 N1 C2 C4 139.0(3)
C1 N1 C2 C3 -100.9(3)
N1 C2 C5 C6 -10.5(4)
C4 C2 C5 C6 -130.1(3)
C3 C2 C5 C6 106.8(3)
C2 C5 C6 N2 -0.8(4)
C2 C5 C6 C7 176.0(2)
C1 N2 C6 C5 7.8(4)
C8 N2 C6 C5 -172.7(3)
C1 N2 C6 C7 -169.2(2)
C8 N2 C6 C7 10.3(4)
C1 N2 C8 C9 88.3(3)
C6 N2 C8 C9 -91.2(3)
C1 N2 C8 C13 -94.6(3)
C6 N2 C8 C13 86.0(3)
C13 C8 C9 C10 -1.1(4)
N2 C8 C9 C10 176.0(2)
C8 C9 C10 C11 -0.1(4)
C9 C10 C11 C12 1.0(4)
C9 C10 C11 C15 -177.9(2)
C10 C11 C12 C13 -0.8(4)
C15 C11 C12 C13 178.1(3)
C9 C8 C13 C12 1.3(4)
N2 C8 C13 C12 -175.8(2)
C9 C8 C13 C14 -178.4(2)
N2 C8 C13 C14 4.5(4)
C11 C12 C13 C8 -0.3(4)
C11 C12 C13 C14 179.4(3)
